data_7131983
loop_
_publ_author_name
'BARRIOS MORENO, LEONI ALEJANDRA ALEJANDRA'
'Teat, Simon'
'Roubeau, Olivier'
'Aromi, Guillem'

_publ_section_title
;
 A Supramolecular Helicate with Two Independent Fe(II) Switchable Centres
 and a [Fe(anilate)3]3&#x2212; Guest
;
_journal_name_full 'Chemical Communications'
_journal_paper_doi 10.1039/D3CC02278A
_journal_year 2023
_chemical_formula_moiety 'C84 H60 Fe2 N18, C18 H6 Fe O12, B F4'
_chemical_formula_sum 'C102 H66 B F4 Fe3 N18 O12'
_chemical_formula_weight 1990.08
_space_group_crystal_system cubic
_space_group_IT_number 198
_space_group_name_Hall 'P 2ac 2ab 3'
_space_group_name_H-M_alt 'P 21 3'
_atom_sites_solution_hydrogens mixed
_audit_creation_method SHELXL-2017/1
_audit_update_record
;
2023-07-19 deposited with the CCDC.	2023-08-04 downloaded from the CCDC.
;
_cell_angle_alpha 90
_cell_angle_beta 90
_cell_angle_gamma 90
_cell_formula_units_Z 4
_cell_length_a 21.5786(3)
_cell_length_b 21.5786(3)
_cell_length_c 21.5786(3)
_cell_measurement_reflns_used 9485
_cell_measurement_temperature 190(2)
_cell_measurement_theta_max 28.84
_cell_measurement_theta_min 3.06
_cell_volume 10047.8(2)
_computing_cell_refinement 'Bruker SAINT v8.40'
_computing_data_collection 'Bruker APEX 3'
_computing_data_reduction 'Bruker SAINT v8.40'
_computing_structure_refinement 'SHELXL-2017/1 (Sheldrick, 2017)'
_computing_structure_solution 'SHELXT 2014/5 (Sheldrick, 2014)'
_diffrn_ambient_temperature 190(2)
_diffrn_measured_fraction_theta_full 0.999
_diffrn_measured_fraction_theta_max 0.999
_diffrn_measurement_device_type 'Bruker D8 with PHOTON II detector'
_diffrn_measurement_method 'shutterless /f and /w scans'
_diffrn_radiation_monochromator 'silicon 111'
_diffrn_radiation_source 'Advanced Light Source station 12.2.1'
_diffrn_radiation_type synchrotron
_diffrn_radiation_wavelength 0.7288
_diffrn_reflns_av_R_equivalents 0.0615
_diffrn_reflns_av_unetI/netI 0.0230
_diffrn_reflns_Laue_measured_fraction_full 0.999
_diffrn_reflns_Laue_measured_fraction_max 0.999
_diffrn_reflns_limit_h_max 28
_diffrn_reflns_limit_h_min -28
_diffrn_reflns_limit_k_max 28
_diffrn_reflns_limit_k_min -28
_diffrn_reflns_limit_l_max 28
_diffrn_reflns_limit_l_min -28
_diffrn_reflns_number 165609
_diffrn_reflns_point_group_measured_fraction_full 0.998
_diffrn_reflns_point_group_measured_fraction_max 0.998
_diffrn_reflns_theta_full 29.069
_diffrn_reflns_theta_max 29.092
_diffrn_reflns_theta_min 2.164
_exptl_absorpt_coefficient_mu 0.535
_exptl_absorpt_correction_T_max 0.746
_exptl_absorpt_correction_T_min 0.665
_exptl_absorpt_correction_type multi-scan
_exptl_absorpt_process_details 'SADABS-2016/2 - Bruker AXS'
_exptl_crystal_colour 'dark red'
_exptl_crystal_density_diffrn 1.316
_exptl_crystal_description block
_exptl_crystal_F_000 4076
_exptl_crystal_size_max 0.120
_exptl_crystal_size_mid 0.100
_exptl_crystal_size_min 0.100
_refine_diff_density_max 0.404
_refine_diff_density_min -0.317
_refine_diff_density_rms 0.055
_refine_ls_abs_structure_details
;
 Flack x determined using 3495 quotients [(I+)-(I-)]/[(I+)+(I-)]
 (Parsons, Flack and Wagner, Acta Cryst. B69 (2013) 249-259).
;
_refine_ls_abs_structure_Flack 0.023(2)
_refine_ls_extinction_method none
_refine_ls_goodness_of_fit_ref 1.040
_refine_ls_hydrogen_treatment mixed
_refine_ls_matrix_type full
_refine_ls_number_parameters 445
_refine_ls_number_reflns 8353
_refine_ls_number_restraints 60
_refine_ls_restrained_S_all 1.072
_refine_ls_R_factor_all 0.0351
_refine_ls_R_factor_gt 0.0333
_refine_ls_shift/su_max 0.002
_refine_ls_shift/su_mean 0.000
_refine_ls_structure_factor_coef Fsqd
_refine_ls_weighting_details 'w=1/[\s^2^(Fo^2^)+(0.0646P)^2^+1.1379P] where P=(Fo^2^+2Fc^2^)/3'
_refine_ls_weighting_scheme calc
_refine_ls_wR_factor_gt 0.0946
_refine_ls_wR_factor_ref 0.0963
_reflns_Friedel_coverage 0.857
_reflns_Friedel_fraction_full 0.997
_reflns_Friedel_fraction_max 0.997
_reflns_number_gt 7916
_reflns_number_total 8353
_reflns_threshold_expression 'I > 2\s(I)'
_cod_data_source_file d3cc02278a4.cif
_cod_data_source_block lb2205-190K
_cod_original_cell_volume 10047.8(4)
_cod_database_code 7131983
_shelx_shelxl_version_number 2017/1
_shelx_space_group_comment
;
The symmetry employed for this shelxl refinement is uniquely defined
by the following loop, which should always be used as a source of
symmetry information in preference to the above space-group names.
They are only intended as comments.
;
_shelx_estimated_absorpt_t_min 0.939
_shelx_estimated_absorpt_t_max 0.948

loop_
_space_group_symop_operation_xyz
'x, y, z'
'-x+1/2, -y, z+1/2'
'-x, y+1/2, -z+1/2'
'x+1/2, -y+1/2, -z'
'z, x, y'
'z+1/2, -x+1/2, -y'
'-z+1/2, -x, y+1/2'
'-z, x+1/2, -y+1/2'
'y, z, x'
'-y, z+1/2, -x+1/2'
'y+1/2, -z+1/2, -x'
'-y+1/2, -z, x+1/2'

loop_
_atom_site_label
_atom_site_type_symbol
_atom_site_fract_x
_atom_site_fract_y
_atom_site_fract_z
_atom_site_U_iso_or_equiv
_atom_site_adp_type
_atom_site_occupancy
_atom_site_site_symmetry_order
_atom_site_calc_flag
_atom_site_refinement_flags_posn
_atom_site_refinement_flags_adp
_atom_site_refinement_flags_occupancy
_atom_site_disorder_assembly
_atom_site_disorder_group
Fe1 Fe 0.54790(2) 0.54790(2) 0.54790(2) 0.03388(12) Uani 1 3 d S T P . .
Fe2 Fe 0.83034(2) 0.83034(2) 0.83034(2) 0.03595(13) Uani 1 3 d S T P . .
N1 N 0.49073(9) 0.58180(9) 0.48331(9) 0.0387(4) Uani 1 1 d . . . . .
N2 N 0.60226(9) 0.61060(9) 0.51098(9) 0.0371(4) Uani 1 1 d . . . . .
N3 N 0.66229(9) 0.62633(9) 0.51540(9) 0.0374(4) Uani 1 1 d . . . . .
H3 H 0.6798(16) 0.6152(16) 0.5512(17) 0.056 Uiso 1 1 d . U . . .
N4 N 0.86589(9) 0.74515(10) 0.72214(9) 0.0383(4) Uani 1 1 d D . . . .
H4 H 0.8310(12) 0.7498(16) 0.7043(15) 0.057 Uiso 1 1 d D U . . .
N5 N 0.86715(9) 0.76303(9) 0.78197(9) 0.0382(4) Uani 1 1 d . . . . .
N6 N 0.89015(10) 0.79660(10) 0.89260(10) 0.0437(4) Uani 1 1 d . . . . .
C1 C 0.43231(12) 0.56495(13) 0.47257(13) 0.0464(5) Uani 1 1 d . . . . .
H1A H 0.413533 0.535426 0.499294 0.056 Uiso 1 1 calc R U . . .
C2 C 0.39781(13) 0.58891(15) 0.42377(16) 0.0573(7) Uani 1 1 d . . . . .
H2A H 0.356676 0.575003 0.416501 0.069 Uiso 1 1 calc R U . . .
C3 C 0.42437(15) 0.63339(16) 0.38591(16) 0.0601(7) Uani 1 1 d . . . . .
H3A H 0.401402 0.650814 0.352637 0.072 Uiso 1 1 calc R U . . .
C4 C 0.48450(14) 0.65220(14) 0.39693(14) 0.0533(6) Uani 1 1 d . . . . .
H4A H 0.503551 0.682887 0.371765 0.064 Uiso 1 1 calc R U . . .
C5 C 0.51641(12) 0.62507(11) 0.44579(12) 0.0409(5) Uani 1 1 d . . . . .
C6 C 0.58053(12) 0.63862(11) 0.46052(11) 0.0404(5) Uani 1 1 d . . . . .
C7 C 0.62681(12) 0.67335(12) 0.43225(12) 0.0448(5) Uani 1 1 d . . . . .
H7A H 0.623324 0.697651 0.395706 0.054 Uiso 1 1 calc R U . . .
C8 C 0.67855(12) 0.66519(12) 0.46819(10) 0.0410(5) Uani 1 1 d . . . . .
C9 C 0.74102(12) 0.69020(12) 0.46064(11) 0.0441(5) Uani 1 1 d . . . . .
C10 C 0.75291(16) 0.73220(16) 0.41284(14) 0.0593(7) Uani 1 1 d . . . . .
H10A H 0.720327 0.745416 0.386349 0.071 Uiso 1 1 calc R U . . .
C11 C 0.81231(18) 0.7544(2) 0.40436(17) 0.0768(11) Uani 1 1 d . . . . .
H11A H 0.820321 0.782821 0.371734 0.092 Uiso 1 1 calc R U . . .
C12 C 0.85980(16) 0.7361(2) 0.44208(16) 0.0710(10) Uani 1 1 d . . . . .
H12A H 0.900530 0.751154 0.434848 0.085 Uiso 1 1 calc R U . . .
C13 C 0.84884(12) 0.69566(15) 0.49089(13) 0.0517(6) Uani 1 1 d . . . . .
C14 C 0.78905(12) 0.67266(13) 0.49967(11) 0.0452(5) Uani 1 1 d . . . . .
H14A H 0.781128 0.644686 0.532727 0.054 Uiso 1 1 calc R U . . .
C15 C 0.89702(12) 0.68167(15) 0.53760(12) 0.0518(6) Uani 1 1 d . . . . .
C16 C 0.95497(15) 0.6585(2) 0.52258(16) 0.0736(10) Uani 1 1 d . . . . .
H16A H 0.965008 0.649958 0.480583 0.088 Uiso 1 1 calc R U . . .
C17 C 0.99788(16) 0.6480(2) 0.56825(19) 0.0822(12) Uani 1 1 d . . . . .
H17A H 1.037233 0.631367 0.557650 0.099 Uiso 1 1 calc R U . . .
C18 C 0.98462(14) 0.6614(2) 0.62973(16) 0.0670(9) Uani 1 1 d . . . . .
H18A H 1.014613 0.653682 0.661019 0.080 Uiso 1 1 calc R U . . .
C19 C 0.92676(12) 0.68625(14) 0.64540(13) 0.0476(6) Uani 1 1 d . . . . .
C20 C 0.88349(12) 0.69468(13) 0.59945(12) 0.0460(5) Uani 1 1 d . . . . .
H20A H 0.843484 0.709696 0.610037 0.055 Uiso 1 1 calc R U . . .
C21 C 0.91490(11) 0.70778(12) 0.70881(12) 0.0420(5) Uani 1 1 d . . . . .
C22 C 0.94928(12) 0.70229(12) 0.76249(13) 0.0458(5) Uani 1 1 d . . . . .
H22A H 0.986407 0.679321 0.768188 0.055 Uiso 1 1 calc R U . . .
C23 C 0.91812(11) 0.73740(11) 0.80626(12) 0.0413(5) Uani 1 1 d . . . . .
C24 C 0.93030(12) 0.75371(13) 0.87030(12) 0.0458(5) Uani 1 1 d . . . . .
C25 C 0.97767(16) 0.72908(16) 0.90500(15) 0.0603(7) Uani 1 1 d . . . . .
H25A H 1.005330 0.699639 0.887505 0.072 Uiso 1 1 calc R U . . .
C26 C 0.98432(19) 0.74796(18) 0.96586(17) 0.0726(10) Uani 1 1 d . . . . .
H26A H 1.016911 0.731966 0.990763 0.087 Uiso 1 1 calc R U . . .
C27 C 0.94328(18) 0.79000(19) 0.98972(16) 0.0715(9) Uani 1 1 d . . . . .
H27A H 0.946475 0.802774 1.031724 0.086 Uiso 1 1 calc R U . . .
C28 C 0.89705(15) 0.81375(15) 0.95207(13) 0.0550(6) Uani 1 1 d . . . . .
H28A H 0.869138 0.843315 0.968946 0.066 Uiso 1 1 calc R U . . .
Fe3 Fe 0.68800(2) 0.68800(2) 0.68800(2) 0.04238(14) Uani 1 3 d S T P . .
O1 O 0.72097(8) 0.61935(8) 0.63509(7) 0.0385(3) Uani 1 1 d . . . . .
O2 O 0.75178(8) 0.65704(8) 0.74677(8) 0.0416(4) Uani 1 1 d . . . . .
O3 O 0.86755(14) 0.45915(15) 0.64863(12) 0.0908(10) Uani 1 1 d . . . . .
O4 O 0.89281(14) 0.49431(16) 0.76623(13) 0.0923(10) Uani 1 1 d . . . . .
C29 C 0.76554(11) 0.58827(12) 0.66138(11) 0.0403(5) Uani 1 1 d . . . . .
C30 C 0.78162(11) 0.60884(12) 0.72622(11) 0.0417(5) Uani 1 1 d . . . . .
C31 C 0.82401(14) 0.57763(15) 0.76054(13) 0.0544(7) Uani 1 1 d . . . . .
H31A H 0.832780 0.591300 0.801457 0.065 Uiso 1 1 calc R U . . .
C32 C 0.85555(14) 0.52510(18) 0.73686(14) 0.0617(8) Uani 1 1 d . . . . .
C33 C 0.84053(14) 0.50474(17) 0.66888(14) 0.0593(7) Uani 1 1 d . . . . .
C34 C 0.79528(12) 0.54002(14) 0.63520(12) 0.0485(6) Uani 1 1 d . . . . .
H34A H 0.786116 0.529099 0.593543 0.058 Uiso 1 1 calc R U . . .
B1 B 0.39308(19) 0.39308(19) 0.39308(19) 0.0627(12) Uani 1 3 d DS TU P . 1
F1 F 0.3928(9) 0.3427(10) 0.4336(12) 0.100(4) Uani 0.3333 1 d D U P . 1
F2 F 0.42921(17) 0.42921(17) 0.42921(17) 0.175(3) Uani 1 3 d DS TU P . 1
F3 F 0.4336(13) 0.3767(14) 0.3462(9) 0.098(4) Uani 0.3333 1 d D U P . 1
F4 F 0.3388(6) 0.4123(7) 0.3745(13) 0.094(4) Uani 0.3333 1 d D U P . 1

loop_
_atom_site_aniso_label
_atom_site_aniso_U_11
_atom_site_aniso_U_22
_atom_site_aniso_U_33
_atom_site_aniso_U_23
_atom_site_aniso_U_13
_atom_site_aniso_U_12
Fe1 0.03388(12) 0.03388(12) 0.03388(12) 0.00140(11) 0.00140(11) 0.00140(11)
Fe2 0.03595(13) 0.03595(13) 0.03595(13) 0.00063(12) 0.00063(12) 0.00063(12)
N1 0.0380(9) 0.0386(10) 0.0395(10) 0.0000(8) -0.0011(8) 0.0033(8)
N2 0.0365(9) 0.0383(9) 0.0364(9) 0.0026(7) 0.0025(7) 0.0002(7)
N3 0.0367(9) 0.0414(10) 0.0341(9) 0.0009(8) 0.0026(7) -0.0015(8)
N4 0.0348(9) 0.0436(10) 0.0365(9) 0.0003(8) 0.0028(7) 0.0009(8)
N5 0.0372(9) 0.0399(10) 0.0375(9) 0.0015(8) 0.0023(7) 0.0018(8)
N6 0.0441(11) 0.0453(11) 0.0418(10) 0.0025(8) -0.0042(8) 0.0005(9)
C1 0.0385(11) 0.0478(13) 0.0530(14) 0.0054(11) -0.0030(10) 0.0041(10)
C2 0.0415(13) 0.0584(16) 0.0720(19) 0.0099(14) -0.0134(13) 0.0023(12)
C3 0.0539(16) 0.0622(17) 0.0643(18) 0.0158(14) -0.0185(14) 0.0063(13)
C4 0.0541(15) 0.0510(14) 0.0549(15) 0.0125(12) -0.0084(12) 0.0028(12)
C5 0.0424(11) 0.0400(11) 0.0404(11) 0.0028(9) -0.0019(9) 0.0038(9)
C6 0.0443(12) 0.0399(11) 0.0371(11) 0.0033(9) -0.0004(9) 0.0003(9)
C7 0.0507(13) 0.0468(13) 0.0367(11) 0.0046(10) 0.0005(10) -0.0037(11)
C8 0.0474(12) 0.0419(11) 0.0336(10) -0.0014(9) 0.0047(9) -0.0038(10)
C9 0.0489(13) 0.0484(12) 0.0349(11) -0.0029(10) 0.0089(9) -0.0079(10)
C10 0.0619(17) 0.0708(19) 0.0453(14) 0.0124(13) 0.0044(12) -0.0130(15)
C11 0.071(2) 0.100(3) 0.0596(18) 0.0259(19) 0.0109(17) -0.025(2)
C12 0.0532(16) 0.106(3) 0.0538(17) 0.0080(18) 0.0146(14) -0.0252(18)
C13 0.0442(13) 0.0688(17) 0.0421(12) -0.0082(12) 0.0146(10) -0.0095(12)
C14 0.0449(12) 0.0525(13) 0.0380(11) -0.0031(10) 0.0124(9) -0.0081(10)
C15 0.0398(12) 0.0701(18) 0.0454(13) -0.0075(12) 0.0123(10) -0.0070(12)
C16 0.0493(16) 0.114(3) 0.0571(17) -0.0194(19) 0.0211(14) 0.0030(18)
C17 0.0445(16) 0.123(3) 0.079(2) -0.024(2) 0.0185(16) 0.0173(19)
C18 0.0402(14) 0.099(3) 0.0617(18) -0.0108(17) 0.0046(12) 0.0143(15)
C19 0.0359(11) 0.0568(15) 0.0503(13) -0.0062(11) 0.0093(10) -0.0009(10)
C20 0.0365(11) 0.0552(14) 0.0462(12) -0.0042(10) 0.0128(10) -0.0020(10)
C21 0.0343(11) 0.0453(12) 0.0463(12) -0.0024(10) 0.0050(9) -0.0004(9)
C22 0.0373(11) 0.0468(13) 0.0532(13) -0.0004(10) 0.0007(10) 0.0063(10)
C23 0.0386(11) 0.0411(11) 0.0444(12) 0.0039(9) -0.0021(9) 0.0025(9)
C24 0.0444(12) 0.0477(13) 0.0452(13) 0.0045(10) -0.0050(10) 0.0020(10)
C25 0.0590(17) 0.0644(18) 0.0574(16) 0.0029(14) -0.0127(14) 0.0186(14)
C26 0.076(2) 0.084(2) 0.0578(18) 0.0000(17) -0.0238(16) 0.0208(19)
C27 0.083(2) 0.084(2) 0.0482(15) -0.0074(15) -0.0209(16) 0.0177(19)
C28 0.0596(16) 0.0622(16) 0.0434(12) -0.0037(12) -0.0079(12) 0.0080(13)
Fe3 0.04238(14) 0.04238(14) 0.04238(14) -0.00116(13) -0.00116(13) -0.00116(13)
O1 0.0387(8) 0.0430(8) 0.0339(8) -0.0004(6) -0.0009(6) 0.0050(7)
O2 0.0464(9) 0.0402(9) 0.0382(8) -0.0002(7) -0.0010(7) 0.0055(7)
O3 0.0945(19) 0.111(2) 0.0668(15) -0.0309(15) -0.0226(14) 0.0608(18)
O4 0.0821(17) 0.127(3) 0.0679(15) -0.0237(16) -0.0232(14) 0.0603(18)
C29 0.0360(10) 0.0478(12) 0.0370(11) 0.0016(9) 0.0007(8) -0.0007(9)
C30 0.0395(11) 0.0473(13) 0.0383(11) -0.0029(9) 0.0013(9) -0.0006(10)
C31 0.0494(14) 0.0718(18) 0.0419(12) -0.0100(12) -0.0077(11) 0.0135(13)
C32 0.0485(14) 0.087(2) 0.0496(15) -0.0109(15) -0.0080(12) 0.0247(15)
C33 0.0513(15) 0.077(2) 0.0496(14) -0.0107(14) -0.0039(12) 0.0201(14)
C34 0.0447(13) 0.0605(15) 0.0403(12) -0.0070(11) -0.0019(10) 0.0076(11)
B1 0.0627(12) 0.0627(12) 0.0627(12) 0.0104(14) 0.0104(14) 0.0104(14)
F1 0.107(8) 0.106(4) 0.088(8) 0.044(5) 0.046(6) 0.057(4)
F2 0.175(3) 0.175(3) 0.175(3) -0.046(2) -0.046(2) -0.046(2)
F3 0.097(9) 0.106(10) 0.090(5) 0.044(4) 0.043(5) 0.048(7)
F4 0.065(4) 0.101(9) 0.115(9) 0.036(7) 0.015(4) 0.028(5)

loop_
_atom_type_symbol
_atom_type_description
_atom_type_scat_dispersion_real
_atom_type_scat_dispersion_imag
_atom_type_scat_source
C C 0.0034 0.0017 'XDisp Program in WinGX L.J. Farrugia, J.Appl.Cryst. 2012,45,849-854'
H H 0.0000 0.0000 'XDisp Program in WinGX L.J. Farrugia, J.Appl.Cryst. 2012,45,849-854'
B B 0.0017 0.0007 'XDisp Program in WinGX L.J. Farrugia, J.Appl.Cryst. 2012,45,849-854'
N N 0.0065 0.0035 'XDisp Program in WinGX L.J. Farrugia, J.Appl.Cryst. 2012,45,849-854'
O O 0.0115 0.0064 'XDisp Program in WinGX L.J. Farrugia, J.Appl.Cryst. 2012,45,849-854'
F F 0.0185 0.0109 'XDisp Program in WinGX L.J. Farrugia, J.Appl.Cryst. 2012,45,849-854'
Fe Fe 0.3511 0.8892 'XDisp Program in WinGX L.J. Farrugia, J.Appl.Cryst. 2012,45,849-854'

loop_
_geom_angle_atom_site_label_1
_geom_angle_atom_site_label_2
_geom_angle_atom_site_label_3
_geom_angle
_geom_angle_site_symmetry_1
_geom_angle_site_symmetry_3
_geom_angle_publ_flag
N2 Fe1 N2 96.36(8) . 9 ?
N2 Fe1 N2 96.36(8) . 5 ?
N2 Fe1 N2 96.36(8) 9 5 ?
N2 Fe1 N1 80.41(8) . . ?
N2 Fe1 N1 172.58(8) 9 . ?
N2 Fe1 N1 90.65(8) 5 . ?
N2 Fe1 N1 172.58(8) . 5 ?
N2 Fe1 N1 90.65(8) 9 5 ?
N2 Fe1 N1 80.41(8) 5 5 ?
N1 Fe1 N1 92.90(8) . 5 ?
N2 Fe1 N1 90.65(8) . 9 ?
N2 Fe1 N1 80.41(8) 9 9 ?
N2 Fe1 N1 172.58(8) 5 9 ?
N1 Fe1 N1 92.90(8) . 9 ?
N1 Fe1 N1 92.90(8) 5 9 ?
N5 Fe2 N5 97.00(8) . 9 ?
N5 Fe2 N5 97.00(8) . 5 ?
N5 Fe2 N5 97.00(8) 9 5 ?
N5 Fe2 N6 172.05(9) . 9 ?
N5 Fe2 N6 79.99(9) 9 9 ?
N5 Fe2 N6 90.69(9) 5 9 ?
N5 Fe2 N6 90.69(9) . 5 ?
N5 Fe2 N6 172.05(9) 9 5 ?
N5 Fe2 N6 79.99(9) 5 5 ?
N6 Fe2 N6 92.63(9) 9 5 ?
N5 Fe2 N6 79.99(9) . . ?
N5 Fe2 N6 90.69(9) 9 . ?
N5 Fe2 N6 172.05(9) 5 . ?
N6 Fe2 N6 92.64(9) 9 . ?
N6 Fe2 N6 92.63(9) 5 . ?
C1 N1 C5 118.1(2) . . ?
C1 N1 Fe1 127.23(18) . . ?
C5 N1 Fe1 114.60(16) . . ?
C6 N2 N3 106.45(19) . . ?
C6 N2 Fe1 115.81(17) . . ?
N3 N2 Fe1 136.32(16) . . ?
N2 N3 C8 110.5(2) . . ?
N2 N3 H3 114(2) . . ?
C8 N3 H3 135(2) . . ?
N5 N4 C21 110.9(2) . . ?
N5 N4 H4 115(2) . . ?
C21 N4 H4 131(2) . . ?
C23 N5 N4 105.9(2) . . ?
C23 N5 Fe2 115.57(17) . . ?
N4 N5 Fe2 135.66(16) . . ?
C28 N6 C24 117.1(2) . . ?
C28 N6 Fe2 127.8(2) . . ?
C24 N6 Fe2 114.99(18) . . ?
N1 C1 C2 122.5(3) . . ?
N1 C1 H1A 118.8 . . ?
C2 C1 H1A 118.8 . . ?
C3 C2 C1 118.9(3) . . ?
C3 C2 H2A 120.5 . . ?
C1 C2 H2A 120.5 . . ?
C4 C3 C2 119.4(3) . . ?
C4 C3 H3A 120.3 . . ?
C2 C3 H3A 120.3 . . ?
C3 C4 C5 118.2(3) . . ?
C3 C4 H4A 120.9 . . ?
C5 C4 H4A 120.9 . . ?
N1 C5 C4 122.8(2) . . ?
N1 C5 C6 113.5(2) . . ?
C4 C5 C6 123.7(2) . . ?
N2 C6 C7 110.5(2) . . ?
N2 C6 C5 115.1(2) . . ?
C7 C6 C5 134.3(2) . . ?
C8 C7 C6 105.5(2) . . ?
C8 C7 H7A 127.2 . . ?
C6 C7 H7A 127.2 . . ?
N3 C8 C7 107.0(2) . . ?
N3 C8 C9 123.2(2) . . ?
C7 C8 C9 129.9(2) . . ?
C14 C9 C10 119.2(3) . . ?
C14 C9 C8 121.4(2) . . ?
C10 C9 C8 119.4(3) . . ?
C11 C10 C9 119.6(3) . . ?
C11 C10 H10A 120.2 . . ?
C9 C10 H10A 120.2 . . ?
C12 C11 C10 121.1(3) . . ?
C12 C11 H11A 119.4 . . ?
C10 C11 H11A 119.4 . . ?
C11 C12 C13 120.4(3) . . ?
C11 C12 H12A 119.8 . . ?
C13 C12 H12A 119.8 . . ?
C12 C13 C14 119.0(3) . . ?
C12 C13 C15 121.7(3) . . ?
C14 C13 C15 119.0(3) . . ?
C9 C14 C13 120.7(3) . . ?
C9 C14 H14A 119.6 . . ?
C13 C14 H14A 119.6 . . ?
C16 C15 C20 119.0(3) . . ?
C16 C15 C13 123.3(3) . . ?
C20 C15 C13 117.6(2) . . ?
C17 C16 C15 120.1(3) . . ?
C17 C16 H16A 120.0 . . ?
C15 C16 H16A 120.0 . . ?
C16 C17 C18 120.9(3) . . ?
C16 C17 H17A 119.6 . . ?
C18 C17 H17A 119.6 . . ?
C17 C18 C19 119.6(3) . . ?
C17 C18 H18A 120.2 . . ?
C19 C18 H18A 120.2 . . ?
C20 C19 C18 118.8(3) . . ?
C20 C19 C21 120.8(2) . . ?
C18 C19 C21 120.1(3) . . ?
C19 C20 C15 121.4(2) . . ?
C19 C20 H20A 119.3 . . ?
C15 C20 H20A 119.3 . . ?
N4 C21 C22 106.9(2) . . ?
N4 C21 C19 121.3(2) . . ?
C22 C21 C19 131.4(2) . . ?
C21 C22 C23 105.3(2) . . ?
C21 C22 H22A 127.3 . . ?
C23 C22 H22A 127.3 . . ?
N5 C23 C22 111.0(2) . . ?
N5 C23 C24 115.0(2) . . ?
C22 C23 C24 134.0(2) . . ?
N6 C24 C25 123.1(3) . . ?
N6 C24 C23 112.8(2) . . ?
C25 C24 C23 124.1(3) . . ?
C24 C25 C26 118.7(3) . . ?
C24 C25 H25A 120.6 . . ?
C26 C25 H25A 120.6 . . ?
C27 C26 C25 119.1(3) . . ?
C27 C26 H26A 120.5 . . ?
C25 C26 H26A 120.5 . . ?
C26 C27 C28 119.4(3) . . ?
C26 C27 H27A 120.3 . . ?
C28 C27 H27A 120.3 . . ?
N6 C28 C27 122.6(3) . . ?
N6 C28 H28A 118.7 . . ?
C27 C28 H28A 118.7 . . ?
O2 Fe3 O2 90.31(7) 9 5 ?
O2 Fe3 O2 90.31(7) 9 . ?
O2 Fe3 O2 90.31(7) 5 . ?
O2 Fe3 O1 170.81(7) 9 . ?
O2 Fe3 O1 95.39(7) 5 . ?
O2 Fe3 O1 82.47(6) . . ?
O2 Fe3 O1 95.39(7) 9 5 ?
O2 Fe3 O1 82.47(6) 5 5 ?
O2 Fe3 O1 170.81(7) . 5 ?
O1 Fe3 O1 92.50(7) . 5 ?
O2 Fe3 O1 82.48(7) 9 9 ?
O2 Fe3 O1 170.81(7) 5 9 ?
O2 Fe3 O1 95.39(7) . 9 ?
O1 Fe3 O1 92.50(7) . 9 ?
O1 Fe3 O1 92.50(7) 5 9 ?
C29 O1 Fe3 113.27(15) . . ?
C30 O2 Fe3 113.21(15) . . ?
O1 C29 C34 124.5(2) . . ?
O1 C29 C30 115.0(2) . . ?
C34 C29 C30 120.4(2) . . ?
O2 C30 C31 123.0(2) . . ?
O2 C30 C29 115.9(2) . . ?
C31 C30 C29 121.0(2) . . ?
C30 C31 C32 121.6(3) . . ?
C30 C31 H31A 119.2 . . ?
C32 C31 H31A 119.2 . . ?
O4 C32 C31 124.4(3) . . ?
O4 C32 C33 118.0(3) . . ?
C31 C32 C33 117.6(3) . . ?
O3 C33 C34 124.7(3) . . ?
O3 C33 C32 117.5(3) . . ?
C34 C33 C32 117.8(3) . . ?
C29 C34 C33 121.4(2) . . ?
C29 C34 H34A 119.3 . . ?
C33 C34 H34A 119.3 . . ?
F4 B1 F4 96.2(12) . 9 ?
F4 B1 F4 96.2(12) . 5 ?
F4 B1 F4 96.2(12) 9 5 ?
F4 B1 F2 120.8(9) . . ?
F4 B1 F2 120.8(9) 9 . ?
F4 B1 F2 120.8(9) 5 . ?
F4 B1 F3 101(2) . 9 ?
F4 B1 F3 115.1(16) 9 9 ?
F4 B1 F3 20.7(16) 5 9 ?
F2 B1 F3 101.8(15) . 9 ?
F4 B1 F3 20.7(16) . 5 ?
F4 B1 F3 101(2) 9 5 ?
F4 B1 F3 115.1(16) 5 5 ?
F2 B1 F3 101.8(15) . 5 ?
F3 B1 F3 115.9(10) 9 5 ?
F4 B1 F3 115.1(16) . . ?
F4 B1 F3 20.7(16) 9 . ?
F4 B1 F3 101(2) 5 . ?
F2 B1 F3 101.8(16) . . ?
F3 B1 F3 115.9(10) 9 . ?
F3 B1 F3 115.9(10) 5 . ?
F4 B1 F1 115.9(13) . . ?
F4 B1 F1 109(2) 9 . ?
F4 B1 F1 25.9(12) 5 . ?
F2 B1 F1 95.2(12) . . ?
F3 B1 F1 14.7(16) 9 . ?
F3 B1 F1 130.5(14) 5 . ?
F3 B1 F1 105.2(14) . . ?
F4 B1 F1 109(2) . 5 ?
F4 B1 F1 25.9(12) 9 5 ?
F4 B1 F1 115.9(13) 5 5 ?
F2 B1 F1 95.2(13) . 5 ?
F3 B1 F1 130.5(14) 9 5 ?
F3 B1 F1 105.2(14) 5 5 ?
F3 B1 F1 14.7(16) . 5 ?
F1 B1 F1 119.2(4) . 5 ?
F4 B1 F1 25.9(12) . 9 ?
F4 B1 F1 115.9(13) 9 9 ?
F4 B1 F1 109(2) 5 9 ?
F2 B1 F1 95.2(12) . 9 ?
F3 B1 F1 105.2(14) 9 9 ?
F3 B1 F1 14.7(16) 5 9 ?
F3 B1 F1 130.5(14) . 9 ?
F1 B1 F1 119.2(4) . 9 ?
F1 B1 F1 119.2(4) 5 9 ?
F3 F1 F4 53(7) 9 5 ?
F3 F1 B1 81(3) 9 . ?
F4 F1 B1 68.9(15) 5 . ?
F1 F3 F4 91(8) 5 9 ?
F1 F3 B1 84(3) 5 . ?
F4 F3 B1 71(2) 9 . ?
F3 F4 F1 36(4) 5 9 ?
F3 F4 B1 89(3) 5 . ?
F1 F4 B1 85.3(18) 9 . ?

loop_
_geom_bond_atom_site_label_1
_geom_bond_atom_site_label_2
_geom_bond_distance
_geom_bond_site_symmetry_2
_geom_bond_publ_flag
Fe1 N2 1.9598(19) . ?
Fe1 N2 1.9599(19) 9 ?
Fe1 N2 1.9599(19) 5 ?
Fe1 N1 2.000(2) . ?
Fe1 N1 2.000(2) 5 ?
Fe1 N1 2.000(2) 9 ?
Fe2 N5 1.957(2) . ?
Fe2 N5 1.957(2) 9 ?
Fe2 N5 1.957(2) 5 ?
Fe2 N6 2.000(2) 9 ?
Fe2 N6 2.000(2) 5 ?
Fe2 N6 2.000(2) . ?
N1 C1 1.332(3) . ?
N1 C5 1.354(3) . ?
N2 C6 1.331(3) . ?
N2 N3 1.342(3) . ?
N3 C8 1.365(3) . ?
N3 H3 0.89(4) . ?
N4 N5 1.348(3) . ?
N4 C21 1.361(3) . ?
N4 H4 0.85(2) . ?
N5 C23 1.338(3) . ?
N6 C28 1.344(4) . ?
N6 C24 1.356(4) . ?
C1 C2 1.389(4) . ?
C1 H1A 0.9500 . ?
C2 C3 1.385(5) . ?
C2 H2A 0.9500 . ?
C3 C4 1.380(4) . ?
C3 H3A 0.9500 . ?
C4 C5 1.389(4) . ?
C4 H4A 0.9500 . ?
C5 C6 1.449(4) . ?
C6 C7 1.390(4) . ?
C7 C8 1.371(4) . ?
C7 H7A 0.9500 . ?
C8 C9 1.461(3) . ?
C9 C14 1.388(4) . ?
C9 C10 1.397(4) . ?
C10 C11 1.380(5) . ?
C10 H10A 0.9500 . ?
C11 C12 1.367(6) . ?
C11 H11A 0.9500 . ?
C12 C13 1.388(4) . ?
C12 H12A 0.9500 . ?
C13 C14 1.395(4) . ?
C13 C15 1.479(4) . ?
C14 H14A 0.9500 . ?
C15 C16 1.385(4) . ?
C15 C20 1.395(4) . ?
C16 C17 1.371(6) . ?
C16 H16A 0.9500 . ?
C17 C18 1.387(5) . ?
C17 H17A 0.9500 . ?
C18 C19 1.400(4) . ?
C18 H18A 0.9500 . ?
C19 C20 1.374(4) . ?
C19 C21 1.467(4) . ?
C20 H20A 0.9500 . ?
C21 C22 1.381(4) . ?
C22 C23 1.385(4) . ?
C22 H22A 0.9500 . ?
C23 C24 1.450(4) . ?
C24 C25 1.374(4) . ?
C25 C26 1.382(5) . ?
C25 H25A 0.9500 . ?
C26 C27 1.368(5) . ?
C26 H26A 0.9500 . ?
C27 C28 1.385(4) . ?
C27 H27A 0.9500 . ?
C28 H28A 0.9500 . ?
Fe3 O2 1.9871(17) 9 ?
Fe3 O2 1.9871(17) 5 ?
Fe3 O2 1.9871(17) . ?
Fe3 O1 2.0013(17) . ?
Fe3 O1 2.0014(17) 5 ?
Fe3 O1 2.0014(17) 9 ?
O1 C29 1.302(3) . ?
O2 C30 1.301(3) . ?
O3 C33 1.224(4) . ?
O4 C32 1.220(4) . ?
C29 C34 1.347(4) . ?
C29 C30 1.508(3) . ?
C30 C31 1.356(4) . ?
C31 C32 1.417(4) . ?
C31 H31A 0.9500 . ?
C32 C33 1.565(4) . ?
C33 C34 1.436(4) . ?
C34 H34A 0.9500 . ?
B1 F4 1.305(10) . ?
B1 F4 1.305(10) 9 ?
B1 F4 1.305(10) 5 ?
B1 F2 1.350(9) . ?
B1 F3 1.384(12) 9 ?
B1 F3 1.384(12) 5 ?
B1 F3 1.384(12) . ?
B1 F1 1.394(11) . ?
B1 F1 1.394(11) 5 ?
B1 F1 1.394(11) 9 ?
F1 F3 0.36(4) 9 ?
F1 F4 0.61(3) 5 ?
F3 F4 0.49(4) 9 ?

loop_
_geom_hbond_atom_site_label_D
_geom_hbond_atom_site_label_H
_geom_hbond_atom_site_label_A
_geom_hbond_distance_DH
_geom_hbond_distance_HA
_geom_hbond_distance_DA
_geom_hbond_angle_DHA
_geom_hbond_site_symmetry_A
_geom_hbond_publ_flag
N3 H3 O1 0.89(4) 2.02(4) 2.880(3) 162(3) . yes
N4 H4 O2 0.85(2) 2.08(2) 2.933(3) 174(3) 5 yes
